data_4309353
loop_
_publ_author_name
'Neil Burford'
'Jeff C. Landry'
'Michael J. Ferguson'
'Robert McDonald'

_publ_contact_author_address
;Department of Chemistry
Dalhousie University
Halifax, NS. CANADA
B3H 4J3
;
_publ_contact_author_email neil.burford@dal.ca
_publ_contact_author_fax 902-494-1310
_publ_contact_author_name 'Neil Burford'
_publ_contact_author_phone 902-494-3190
_publ_section_title
;
Synthesis of cyclo-2,4,6-Triarsa-1,3,5-triazanes
from cyclo-2,4-Diarsa-1,3-diazanes Demonstrating the General Influence of
Substituent Steric Strain on the Relative Stability of Pnictazane Oligomers
;
_journal_name_full 'Inorganic Chemistry'
_journal_page_first 5897
_journal_page_last 5902
_journal_paper_doi 10.1021/ic050532m
_journal_volume 44
_journal_year 2005
_chemical_formula_moiety 'C16 H18 As2 Cl2 N2'
_chemical_formula_sum 'C16 H18 As2 Cl2 N2'
_chemical_formula_weight 459.06
_chemical_melting_point 479.0(10)
_chemical_name_common 'DmpNAsCl Dimer'
_space_group_IT_number 14
_symmetry_cell_setting monoclinic
_symmetry_Int_Tables_number 14
_symmetry_space_group_name_Hall '-P 2ybc'
_symmetry_space_group_name_H-M 'P 1 21/c 1'
_atom_sites_solution_hydrogens geom
_atom_sites_solution_primary direct
_atom_sites_solution_secondary difmap
_audit_creation_method SHELXL-97
_cell_angle_alpha 90.00
_cell_angle_beta 104.2500(10)
_cell_angle_gamma 90.00
_cell_formula_units_Z 8
_cell_length_a 15.5906(9)
_cell_length_b 11.4246(7)
_cell_length_c 20.7190(12)
_cell_measurement_temperature 193(2)
_cell_measurement_theta_max 26.367
_cell_measurement_theta_min 2.313
_cell_volume 3576.8(4)
_computing_structure_refinement 'SHELXL-97 (Sheldrick, 1997)'
_diffrn_ambient_temperature 193(2)
_diffrn_measured_fraction_theta_full 0.995
_diffrn_measured_fraction_theta_max 0.995
_diffrn_radiation_monochromator graphite
_diffrn_radiation_probe x-ray
_diffrn_radiation_type MoK\a
_diffrn_radiation_wavelength 0.71073
_diffrn_reflns_av_R_equivalents 0.0251
_diffrn_reflns_av_sigmaI/netI 0.0222
_diffrn_reflns_limit_h_max 19
_diffrn_reflns_limit_h_min -19
_diffrn_reflns_limit_k_max 14
_diffrn_reflns_limit_k_min -14
_diffrn_reflns_limit_l_max 25
_diffrn_reflns_limit_l_min -25
_diffrn_reflns_number 26924
_diffrn_reflns_theta_full 26.38
_diffrn_reflns_theta_max 26.38
_diffrn_reflns_theta_min 1.35
_diffrn_source 'fine-focus sealed tube'
_exptl_absorpt_coefficient_mu 4.033
_exptl_absorpt_correction_T_max 0.4847
_exptl_absorpt_correction_T_min 0.2329
_exptl_absorpt_correction_type none
_exptl_absorpt_process_details emperical
_exptl_crystal_colour Colourless
_exptl_crystal_density_diffrn 1.705
_exptl_crystal_density_method 'not measured'
_exptl_crystal_description Fragment
_exptl_crystal_F_000 1824
_exptl_crystal_size_max 0.51
_exptl_crystal_size_mid 0.26
_exptl_crystal_size_min 0.21
_refine_diff_density_max 0.601
_refine_diff_density_min -0.305
_refine_diff_density_rms 0.069
_refine_ls_extinction_method none
_refine_ls_goodness_of_fit_ref 1.045
_refine_ls_hydrogen_treatment mixed
_refine_ls_matrix_type full
_refine_ls_number_parameters 405
_refine_ls_number_reflns 7289
_refine_ls_number_restraints 0
_refine_ls_restrained_S_all 1.045
_refine_ls_R_factor_all 0.0367
_refine_ls_R_factor_gt 0.0261
_refine_ls_shift/su_max 0.003
_refine_ls_shift/su_mean 0.000
_refine_ls_structure_factor_coef Fsqd
_refine_ls_weighting_details 'calc w=1/[\s^2^(Fo^2^)+(0.0345P)^2^+1.9810P] where P=(Fo^2^+2Fc^2^)/3'
_refine_ls_weighting_scheme calc
_refine_ls_wR_factor_gt 0.0630
_refine_ls_wR_factor_ref 0.0690
_reflns_number_gt 6055
_reflns_number_total 7289
_reflns_threshold_expression >2sigma(I)
_cod_data_source_file ic050532msi20050407_085836_2.cif
_cod_data_source_block dal0461
_cod_depositor_comments
;
The following automatic conversions were performed:
_chemical_melting_point value '478-480' changed to '479.0(10)' - took
average value and fixed precision.
Automatic conversion script
Id: cif_fix_values 1391 2010-09-07 12:51:13Z saulius 
;
_cod_database_code 4309353

loop_
_symmetry_equiv_pos_as_xyz
'x, y, z'
'-x, y+1/2, -z+1/2'
'-x, -y, -z'
'x, -y-1/2, z-1/2'

loop_
_atom_site_label
_atom_site_type_symbol
_atom_site_fract_x
_atom_site_fract_y
_atom_site_fract_z
_atom_site_U_iso_or_equiv
_atom_site_adp_type
_atom_site_occupancy
_atom_site_symmetry_multiplicity
_atom_site_calc_flag
_atom_site_refinement_flags
_atom_site_disorder_assembly
_atom_site_disorder_group
As1 As 0.224095(18) 0.70860(2) 0.451411(12) 0.03058(7) Uani 1 1 d . . .
As2 As 0.227881(17) 0.47565(2) 0.410251(12) 0.02863(7) Uani 1 1 d . . .
Cl1 Cl 0.09221(6) 0.76827(7) 0.46426(4) 0.05105(19) Uani 1 1 d . . .
Cl2 Cl 0.09442(5) 0.38966(7) 0.38228(4) 0.0527(2) Uani 1 1 d . . .
N1 N 0.22650(14) 0.55960(17) 0.48567(9) 0.0282(4) Uani 1 1 d . . .
N2 N 0.20041(13) 0.62205(17) 0.37373(9) 0.0277(4) Uani 1 1 d . . .
C11 C 0.26035(16) 0.5228(2) 0.55322(11) 0.0258(5) Uani 1 1 d . . .
C12 C 0.35210(16) 0.5225(2) 0.58148(12) 0.0294(5) Uani 1 1 d . . .
C13 C 0.38183(18) 0.4845(2) 0.64675(13) 0.0375(6) Uani 1 1 d . . .
H13 H 0.4436 0.4839 0.6669 0.045 Uiso 1 1 calc R . .
C14 C 0.32376(19) 0.4474(2) 0.68310(13) 0.0397(6) Uani 1 1 d . . .
H14 H 0.3456 0.4210 0.7276 0.048 Uiso 1 1 calc R . .
C15 C 0.23397(18) 0.4489(2) 0.65470(12) 0.0352(6) Uani 1 1 d . . .
H15 H 0.1944 0.4240 0.6802 0.042 Uiso 1 1 calc R . .
C16 C 0.20023(17) 0.4860(2) 0.58946(12) 0.0304(5) Uani 1 1 d . . .
C17 C 0.41736(17) 0.5605(2) 0.54289(13) 0.0371(6) Uani 1 1 d . . .
H17A H 0.4060 0.6422 0.5290 0.044 Uiso 1 1 calc R . .
H17B H 0.4110 0.5108 0.5034 0.044 Uiso 1 1 calc R . .
H17C H 0.4776 0.5533 0.5711 0.044 Uiso 1 1 calc R . .
C18 C 0.10250(18) 0.4843(3) 0.55969(14) 0.0442(7) Uani 1 1 d . . .
H18A H 0.0720 0.4597 0.5935 0.053 Uiso 1 1 calc R . .
H18B H 0.0890 0.4291 0.5223 0.053 Uiso 1 1 calc R . .
H18C H 0.0826 0.5628 0.5437 0.053 Uiso 1 1 calc R . .
C21 C 0.20209(16) 0.6593(2) 0.30812(11) 0.0269(5) Uani 1 1 d . . .
C22 C 0.12269(17) 0.6964(2) 0.26494(12) 0.0346(6) Uani 1 1 d . . .
C23 C 0.1250(2) 0.7346(2) 0.20169(13) 0.0436(7) Uani 1 1 d . . .
H23 H 0.0718 0.7593 0.1716 0.052 Uiso 1 1 calc R . .
C24 C 0.2024(2) 0.7374(2) 0.18192(13) 0.0459(7) Uani 1 1 d . . .
H24 H 0.2028 0.7655 0.1388 0.055 Uiso 1 1 calc R . .
C25 C 0.2800(2) 0.6995(2) 0.22436(13) 0.0410(7) Uani 1 1 d . . .
H25 H 0.3332 0.7007 0.2099 0.049 Uiso 1 1 calc R . .
C26 C 0.28145(17) 0.6597(2) 0.28805(12) 0.0315(5) Uani 1 1 d . . .
C27 C 0.03778(18) 0.6985(3) 0.28705(14) 0.0473(7) Uani 1 1 d . . .
H27A H 0.0288 0.6225 0.3063 0.057 Uiso 1 1 calc R . .
H27B H -0.0118 0.7146 0.2487 0.057 Uiso 1 1 calc R . .
H27C H 0.0409 0.7599 0.3206 0.057 Uiso 1 1 calc R . .
C28 C 0.36715(18) 0.6200(3) 0.33372(15) 0.0439(7) Uani 1 1 d . . .
H28A H 0.3767 0.6618 0.3762 0.053 Uiso 1 1 calc R . .
H28B H 0.4161 0.6366 0.3131 0.053 Uiso 1 1 calc R . .
H28C H 0.3645 0.5356 0.3416 0.053 Uiso 1 1 calc R . .
As3 As 0.730889(18) 0.47392(2) 0.921663(12) 0.03063(7) Uani 1 1 d . . .
As4 As 0.707826(18) 0.70774(2) 0.954308(12) 0.03013(7) Uani 1 1 d . . .
Cl3 Cl 0.60683(6) 0.36808(6) 0.91158(4) 0.05120(19) Uani 1 1 d . . .
Cl4 Cl 0.57458(5) 0.74242(7) 0.97377(4) 0.04665(18) Uani 1 1 d . . .
N3 N 0.68543(13) 0.61111(17) 0.88055(9) 0.0285(4) Uani 1 1 d . . .
N4 N 0.73269(13) 0.56436(17) 0.99519(9) 0.0281(4) Uani 1 1 d . . .
C31 C 0.67377(17) 0.6440(2) 0.81217(11) 0.0297(5) Uani 1 1 d . . .
C32 C 0.74740(18) 0.6640(2) 0.78617(13) 0.0363(6) Uani 1 1 d . . .
C33 C 0.7319(2) 0.7040(2) 0.72066(14) 0.0465(7) Uani 1 1 d . . .
H33 H 0.7807 0.7196 0.7021 0.056 Uiso 1 1 calc R . .
C34 C 0.6472(2) 0.7212(3) 0.68254(13) 0.0496(8) Uani 1 1 d . . .
H34 H 0.6382 0.7500 0.6384 0.059 Uiso 1 1 calc R . .
C35 C 0.5753(2) 0.6969(2) 0.70808(13) 0.0442(7) Uani 1 1 d . . .
H35 H 0.5171 0.7075 0.6810 0.053 Uiso 1 1 calc R . .
C36 C 0.58728(18) 0.6570(2) 0.77303(12) 0.0344(6) Uani 1 1 d . . .
C37 C 0.8403(2) 0.6447(3) 0.82682(16) 0.0553(8) Uani 1 1 d . . .
H37A H 0.8499 0.6893 0.8684 0.066 Uiso 1 1 calc R . .
H37B H 0.8822 0.6710 0.8015 0.066 Uiso 1 1 calc R . .
H37C H 0.8495 0.5612 0.8371 0.066 Uiso 1 1 calc R . .
C38 C 0.50910(18) 0.6279(3) 0.80048(14) 0.0482(7) Uani 1 1 d . . .
H38A H 0.5100 0.6774 0.8393 0.058 Uiso 1 1 calc R . .
H38B H 0.5121 0.5454 0.8139 0.058 Uiso 1 1 calc R . .
H38C H 0.4543 0.6418 0.7662 0.058 Uiso 1 1 calc R . .
C41 C 0.77866(16) 0.5408(2) 1.06268(11) 0.0274(5) Uani 1 1 d . . .
C42 C 0.73130(18) 0.4961(2) 1.10649(12) 0.0331(6) Uani 1 1 d . . .
C43 C 0.7780(2) 0.4702(2) 1.17154(13) 0.0428(7) Uani 1 1 d . . .
H43 H 0.7472 0.4390 1.2019 0.051 Uiso 1 1 calc R . .
C44 C 0.8678(2) 0.4891(3) 1.19248(13) 0.0462(7) Uani 1 1 d . . .
H44 H 0.8983 0.4715 1.2370 0.055 Uiso 1 1 calc R . .
C45 C 0.9133(2) 0.5333(2) 1.14900(13) 0.0419(7) Uani 1 1 d . . .
H45 H 0.9753 0.5461 1.1639 0.050 Uiso 1 1 calc R . .
C46 C 0.87029(17) 0.5597(2) 1.08354(12) 0.0324(5) Uani 1 1 d . . .
C47 C 0.63274(19) 0.4752(3) 1.08534(14) 0.0439(7) Uani 1 1 d . . .
H47A H 0.6107 0.4564 1.1245 0.053 Uiso 1 1 calc R . .
H47B H 0.6204 0.4098 1.0538 0.053 Uiso 1 1 calc R . .
H47C H 0.6031 0.5459 1.0640 0.053 Uiso 1 1 calc R . .
C48 C 0.92279(18) 0.6043(3) 1.03674(14) 0.0423(6) Uani 1 1 d . . .
H48A H 0.9858 0.6061 1.0597 0.051 Uiso 1 1 calc R . .
H48B H 0.9030 0.6835 1.0220 0.051 Uiso 1 1 calc R . .
H48C H 0.9139 0.5524 0.9980 0.051 Uiso 1 1 calc R . .

loop_
_atom_site_aniso_label
_atom_site_aniso_U_11
_atom_site_aniso_U_22
_atom_site_aniso_U_33
_atom_site_aniso_U_23
_atom_site_aniso_U_13
_atom_site_aniso_U_12
As1 0.04321(15) 0.02263(14) 0.02443(13) -0.00244(9) 0.00554(11) -0.00441(11)
As2 0.03617(14) 0.02408(14) 0.02636(13) -0.00305(10) 0.00906(10) 0.00048(10)
Cl1 0.0700(5) 0.0403(4) 0.0506(4) 0.0019(3) 0.0296(4) 0.0207(4)
Cl2 0.0552(4) 0.0465(4) 0.0583(4) -0.0166(3) 0.0175(4) -0.0241(4)
N1 0.0389(11) 0.0229(10) 0.0228(9) -0.0024(8) 0.0074(8) -0.0008(9)
N2 0.0344(11) 0.0255(11) 0.0226(10) -0.0023(8) 0.0059(8) 0.0002(9)
C11 0.0342(13) 0.0208(12) 0.0231(11) -0.0009(9) 0.0085(10) 0.0030(10)
C12 0.0348(13) 0.0237(12) 0.0305(12) -0.0034(10) 0.0096(10) 0.0043(10)
C13 0.0344(14) 0.0401(16) 0.0351(14) 0.0031(11) 0.0032(11) 0.0088(12)
C14 0.0543(17) 0.0351(15) 0.0287(13) 0.0051(11) 0.0083(12) 0.0109(13)
C15 0.0470(16) 0.0313(14) 0.0320(13) 0.0037(11) 0.0187(12) 0.0017(12)
C16 0.0353(14) 0.0259(13) 0.0323(13) -0.0034(10) 0.0128(11) 0.0019(10)
C17 0.0326(14) 0.0400(15) 0.0404(14) -0.0016(12) 0.0125(11) -0.0008(12)
C18 0.0351(15) 0.0551(19) 0.0451(16) 0.0029(14) 0.0146(12) -0.0019(13)
C21 0.0347(13) 0.0223(12) 0.0232(11) -0.0023(9) 0.0062(10) 0.0016(10)
C22 0.0405(14) 0.0309(14) 0.0284(13) -0.0071(10) 0.0010(11) 0.0047(11)
C23 0.0608(19) 0.0329(15) 0.0297(14) -0.0025(11) -0.0031(13) 0.0149(13)
C24 0.081(2) 0.0307(15) 0.0279(13) 0.0011(11) 0.0176(14) 0.0053(15)
C25 0.0598(18) 0.0302(15) 0.0403(15) -0.0032(11) 0.0266(14) -0.0011(13)
C26 0.0377(14) 0.0251(13) 0.0329(13) -0.0015(10) 0.0112(11) 0.0000(11)
C27 0.0335(14) 0.059(2) 0.0429(16) -0.0111(14) -0.0024(12) 0.0107(14)
C28 0.0354(15) 0.0420(17) 0.0576(18) 0.0069(14) 0.0175(13) 0.0031(13)
As3 0.04170(15) 0.02461(14) 0.02459(13) -0.00172(10) 0.00626(10) 0.00475(11)
As4 0.04204(15) 0.02143(13) 0.02878(13) -0.00059(9) 0.01224(11) -0.00255(11)
Cl3 0.0717(5) 0.0376(4) 0.0411(4) -0.0009(3) 0.0078(3) -0.0236(4)
Cl4 0.0546(4) 0.0438(4) 0.0474(4) 0.0009(3) 0.0236(3) 0.0159(3)
N3 0.0365(11) 0.0247(10) 0.0247(10) 0.0006(8) 0.0083(8) 0.0009(9)
N4 0.0381(11) 0.0235(10) 0.0227(9) -0.0018(8) 0.0073(8) 0.0004(9)
C31 0.0429(14) 0.0236(13) 0.0240(12) 0.0011(9) 0.0109(10) 0.0023(11)
C32 0.0477(16) 0.0286(14) 0.0375(14) -0.0013(11) 0.0196(12) -0.0017(12)
C33 0.074(2) 0.0366(16) 0.0391(15) -0.0022(12) 0.0328(15) -0.0065(15)
C34 0.092(3) 0.0337(16) 0.0245(13) 0.0016(11) 0.0167(15) -0.0006(16)
C35 0.0623(19) 0.0328(15) 0.0309(14) -0.0001(11) -0.0013(13) 0.0061(14)
C36 0.0458(15) 0.0265(13) 0.0291(13) -0.0020(10) 0.0060(11) 0.0049(12)
C37 0.0426(17) 0.069(2) 0.061(2) 0.0086(17) 0.0258(15) -0.0022(16)
C38 0.0354(15) 0.063(2) 0.0434(16) -0.0009(14) 0.0038(12) 0.0056(14)
C41 0.0396(14) 0.0215(12) 0.0222(11) -0.0022(9) 0.0096(10) 0.0002(10)
C42 0.0483(16) 0.0222(13) 0.0318(13) -0.0028(10) 0.0154(11) -0.0035(11)
C43 0.071(2) 0.0324(15) 0.0299(13) 0.0017(11) 0.0205(14) -0.0044(14)
C44 0.067(2) 0.0373(16) 0.0281(13) -0.0001(11) 0.0004(13) 0.0005(14)
C45 0.0469(16) 0.0367(16) 0.0374(15) -0.0067(12) 0.0012(12) -0.0005(13)
C46 0.0390(14) 0.0272(13) 0.0312(13) -0.0062(10) 0.0088(11) -0.0012(11)
C47 0.0488(17) 0.0444(17) 0.0455(16) -0.0021(13) 0.0246(13) -0.0100(14)
C48 0.0367(15) 0.0486(17) 0.0435(15) -0.0059(13) 0.0134(12) -0.0061(13)

loop_
_atom_type_symbol
_atom_type_description
_atom_type_scat_dispersion_real
_atom_type_scat_dispersion_imag
_atom_type_scat_source
C C 0.0033 0.0016 'International Tables Vol C Tables 4.2.6.8 and 6.1.1.4'
H H 0.0000 0.0000 'International Tables Vol C Tables 4.2.6.8 and 6.1.1.4'
N N 0.0061 0.0033 'International Tables Vol C Tables 4.2.6.8 and 6.1.1.4'
Cl Cl 0.1484 0.1585 'International Tables Vol C Tables 4.2.6.8 and 6.1.1.4'
As As 0.0499 2.0058 'International Tables Vol C Tables 4.2.6.8 and 6.1.1.4'

loop_
_geom_angle_atom_site_label_1
_geom_angle_atom_site_label_2
_geom_angle_atom_site_label_3
_geom_angle
_geom_angle_site_symmetry_1
_geom_angle_site_symmetry_3
_geom_angle_publ_flag
N1 As1 N2 79.73(8) . . ?
N1 As1 Cl1 99.64(7) . . ?
N2 As1 Cl1 105.88(7) . . ?
N1 As1 As2 40.41(6) . . ?
N2 As1 As2 40.57(6) . . ?
Cl1 As1 As2 114.43(2) . . ?
N1 As2 N2 79.94(8) . . ?
N1 As2 Cl2 104.11(7) . . ?
N2 As2 Cl2 100.62(7) . . ?
N1 As2 As1 40.50(6) . . ?
N2 As2 As1 40.70(6) . . ?
Cl2 As2 As1 114.02(2) . . ?
C11 N1 As2 126.80(16) . . ?
C11 N1 As1 128.03(16) . . ?
As2 N1 As1 99.09(9) . . ?
C21 N2 As2 127.11(15) . . ?
C21 N2 As1 128.49(16) . . ?
As2 N2 As1 98.73(9) . . ?
C16 C11 C12 121.5(2) . . ?
C16 C11 N1 118.5(2) . . ?
C12 C11 N1 120.0(2) . . ?
C13 C12 C11 117.9(2) . . ?
C13 C12 C17 120.1(2) . . ?
C11 C12 C17 122.0(2) . . ?
C14 C13 C12 121.5(3) . . ?
C15 C14 C13 119.8(2) . . ?
C14 C15 C16 121.3(2) . . ?
C15 C16 C11 118.0(2) . . ?
C15 C16 C18 120.0(2) . . ?
C11 C16 C18 122.0(2) . . ?
C26 C21 C22 121.0(2) . . ?
C26 C21 N2 120.5(2) . . ?
C22 C21 N2 118.4(2) . . ?
C23 C22 C21 118.2(2) . . ?
C23 C22 C27 120.8(2) . . ?
C21 C22 C27 121.0(2) . . ?
C24 C23 C22 121.3(3) . . ?
C23 C24 C25 120.1(3) . . ?
C24 C25 C26 121.0(3) . . ?
C25 C26 C21 118.3(2) . . ?
C25 C26 C28 120.0(2) . . ?
C21 C26 C28 121.7(2) . . ?
N4 As3 N3 80.22(9) . . ?
N4 As3 Cl3 102.54(7) . . ?
N3 As3 Cl3 101.00(7) . . ?
N4 As3 As4 40.46(6) . . ?
N3 As3 As4 40.69(6) . . ?
Cl3 As3 As4 112.15(2) . . ?
N4 As4 N3 79.89(8) . . ?
N4 As4 Cl4 100.00(7) . . ?
N3 As4 Cl4 105.01(7) . . ?
N4 As4 As3 40.30(6) . . ?
N3 As4 As3 40.50(6) . . ?
Cl4 As4 As3 113.01(2) . . ?
C31 N3 As3 128.40(16) . . ?
C31 N3 As4 127.83(16) . . ?
As3 N3 As4 98.81(9) . . ?
C41 N4 As3 127.38(16) . . ?
C41 N4 As4 127.93(15) . . ?
As3 N4 As4 99.24(9) . . ?
C36 C31 C32 121.5(2) . . ?
C36 C31 N3 118.1(2) . . ?
C32 C31 N3 120.4(2) . . ?
C33 C32 C31 117.7(3) . . ?
C33 C32 C37 120.4(3) . . ?
C31 C32 C37 121.9(2) . . ?
C34 C33 C32 121.1(3) . . ?
C33 C34 C35 120.4(3) . . ?
C34 C35 C36 120.6(3) . . ?
C35 C36 C31 118.5(3) . . ?
C35 C36 C38 120.7(3) . . ?
C31 C36 C38 120.8(2) . . ?
C42 C41 C46 121.0(2) . . ?
C42 C41 N4 119.0(2) . . ?
C46 C41 N4 119.9(2) . . ?
C43 C42 C41 118.1(3) . . ?
C43 C42 C47 119.9(2) . . ?
C41 C42 C47 122.1(2) . . ?
C44 C43 C42 121.2(3) . . ?
C45 C44 C43 120.0(3) . . ?
C44 C45 C46 121.1(3) . . ?
C45 C46 C41 118.5(2) . . ?
C45 C46 C48 119.6(3) . . ?
C41 C46 C48 121.9(2) . . ?

loop_
_geom_bond_atom_site_label_1
_geom_bond_atom_site_label_2
_geom_bond_distance
_geom_bond_site_symmetry_2
_geom_bond_publ_flag
As1 N1 1.841(2) . ?
As1 N2 1.8471(19) . ?
As1 Cl1 2.2433(8) . ?
As1 As2 2.7997(4) . ?
As2 N1 1.8382(19) . ?
As2 N2 1.842(2) . ?
As2 Cl2 2.2442(8) . ?
N1 C11 1.432(3) . ?
N2 C21 1.431(3) . ?
C11 C16 1.402(3) . ?
C11 C12 1.406(3) . ?
C12 C13 1.387(3) . ?
C12 C17 1.505(3) . ?
C13 C14 1.379(4) . ?
C14 C15 1.379(4) . ?
C15 C16 1.391(3) . ?
C16 C18 1.497(4) . ?
C21 C26 1.399(3) . ?
C21 C22 1.403(3) . ?
C22 C23 1.390(4) . ?
C22 C27 1.504(4) . ?
C23 C24 1.367(4) . ?
C24 C25 1.378(4) . ?
C25 C26 1.391(4) . ?
C26 C28 1.505(4) . ?
As3 N4 1.8352(19) . ?
As3 N3 1.840(2) . ?
As3 Cl3 2.2468(8) . ?
As3 As4 2.8003(4) . ?
As4 N4 1.841(2) . ?
As4 N3 1.8475(19) . ?
As4 Cl4 2.2467(8) . ?
N3 C31 1.433(3) . ?
N4 C41 1.431(3) . ?
C31 C36 1.400(4) . ?
C31 C32 1.402(4) . ?
C32 C33 1.396(4) . ?
C32 C37 1.502(4) . ?
C33 C34 1.376(5) . ?
C34 C35 1.381(5) . ?
C35 C36 1.389(4) . ?
C36 C38 1.504(4) . ?
C41 C42 1.400(3) . ?
C41 C46 1.404(4) . ?
C42 C43 1.397(4) . ?
C42 C47 1.510(4) . ?
C43 C44 1.377(4) . ?
C44 C45 1.373(4) . ?
C45 C46 1.390(4) . ?
C46 C48 1.504(4) . ?

loop_
_geom_torsion_atom_site_label_1
_geom_torsion_atom_site_label_2
_geom_torsion_atom_site_label_3
_geom_torsion_atom_site_label_4
_geom_torsion
_geom_torsion_site_symmetry_1
_geom_torsion_site_symmetry_2
_geom_torsion_site_symmetry_3
_geom_torsion_site_symmetry_4
_geom_torsion_publ_flag
N2 As1 As2 N1 -161.60(14) . . . . ?
Cl1 As1 As2 N1 -75.53(10) . . . . ?
N1 As1 As2 N2 161.60(14) . . . . ?
Cl1 As1 As2 N2 86.07(10) . . . . ?
N1 As1 As2 Cl2 83.63(10) . . . . ?
N2 As1 As2 Cl2 -77.96(10) . . . . ?
Cl1 As1 As2 Cl2 8.10(3) . . . . ?
N2 As2 N1 C11 -166.1(2) . . . . ?
Cl2 As2 N1 C11 95.4(2) . . . . ?
As1 As2 N1 C11 -154.0(3) . . . . ?
N2 As2 N1 As1 -12.07(9) . . . . ?
Cl2 As2 N1 As1 -110.61(8) . . . . ?
N2 As1 N1 C11 165.6(2) . . . . ?
Cl1 As1 N1 C11 -89.9(2) . . . . ?
As2 As1 N1 C11 153.5(3) . . . . ?
N2 As1 N1 As2 12.04(9) . . . . ?
Cl1 As1 N1 As2 116.60(7) . . . . ?
N1 As2 N2 C21 166.9(2) . . . . ?
Cl2 As2 N2 C21 -90.45(19) . . . . ?
As1 As2 N2 C21 154.9(2) . . . . ?
N1 As2 N2 As1 12.02(9) . . . . ?
Cl2 As2 N2 As1 114.64(7) . . . . ?
N1 As1 N2 C21 -166.4(2) . . . . ?
Cl1 As1 N2 C21 96.39(19) . . . . ?
As2 As1 N2 C21 -154.4(2) . . . . ?
N1 As1 N2 As2 -12.01(9) . . . . ?
Cl1 As1 N2 As2 -109.21(7) . . . . ?
As2 N1 C11 C16 -103.3(2) . . . . ?
As1 N1 C11 C16 110.0(2) . . . . ?
As2 N1 C11 C12 75.8(3) . . . . ?
As1 N1 C11 C12 -70.9(3) . . . . ?
C16 C11 C12 C13 0.0(4) . . . . ?
N1 C11 C12 C13 -179.1(2) . . . . ?
C16 C11 C12 C17 179.3(2) . . . . ?
N1 C11 C12 C17 0.3(4) . . . . ?
C11 C12 C13 C14 0.3(4) . . . . ?
C17 C12 C13 C14 -179.0(3) . . . . ?
C12 C13 C14 C15 -0.6(4) . . . . ?
C13 C14 C15 C16 0.7(4) . . . . ?
C14 C15 C16 C11 -0.4(4) . . . . ?
C14 C15 C16 C18 178.8(3) . . . . ?
C12 C11 C16 C15 0.0(4) . . . . ?
N1 C11 C16 C15 179.1(2) . . . . ?
C12 C11 C16 C18 -179.1(2) . . . . ?
N1 C11 C16 C18 0.0(4) . . . . ?
As2 N2 C21 C26 -62.8(3) . . . . ?
As1 N2 C21 C26 84.9(3) . . . . ?
As2 N2 C21 C22 117.9(2) . . . . ?
As1 N2 C21 C22 -94.4(3) . . . . ?
C26 C21 C22 C23 -0.5(4) . . . . ?
N2 C21 C22 C23 178.8(2) . . . . ?
C26 C21 C22 C27 -178.6(2) . . . . ?
N2 C21 C22 C27 0.7(4) . . . . ?
C21 C22 C23 C24 -0.7(4) . . . . ?
C27 C22 C23 C24 177.4(3) . . . . ?
C22 C23 C24 C25 1.4(4) . . . . ?
C23 C24 C25 C26 -1.0(4) . . . . ?
C24 C25 C26 C21 -0.2(4) . . . . ?
C24 C25 C26 C28 -179.4(3) . . . . ?
C22 C21 C26 C25 1.0(4) . . . . ?
N2 C21 C26 C25 -178.3(2) . . . . ?
C22 C21 C26 C28 -179.9(2) . . . . ?
N2 C21 C26 C28 0.8(4) . . . . ?
N3 As3 As4 N4 164.26(14) . . . . ?
Cl3 As3 As4 N4 83.33(10) . . . . ?
N4 As3 As4 N3 -164.26(14) . . . . ?
Cl3 As3 As4 N3 -80.93(10) . . . . ?
N4 As3 As4 Cl4 -77.92(10) . . . . ?
N3 As3 As4 Cl4 86.33(10) . . . . ?
Cl3 As3 As4 Cl4 5.40(3) . . . . ?
N4 As3 N3 C31 166.5(2) . . . . ?
Cl3 As3 N3 C31 -92.5(2) . . . . ?
As4 As3 N3 C31 156.2(3) . . . . ?
N4 As3 N3 As4 10.29(9) . . . . ?
Cl3 As3 N3 As4 111.30(7) . . . . ?
N4 As4 N3 C31 -166.7(2) . . . . ?
Cl4 As4 N3 C31 95.6(2) . . . . ?
As3 As4 N3 C31 -156.4(3) . . . . ?
N4 As4 N3 As3 -10.27(9) . . . . ?
Cl4 As4 N3 As3 -108.01(7) . . . . ?
N3 As3 N4 C41 -165.6(2) . . . . ?
Cl3 As3 N4 C41 95.2(2) . . . . ?
As4 As3 N4 C41 -155.2(3) . . . . ?
N3 As3 N4 As4 -10.34(9) . . . . ?
Cl3 As3 N4 As4 -109.55(7) . . . . ?
N3 As4 N4 C41 165.3(2) . . . . ?
Cl4 As4 N4 C41 -91.0(2) . . . . ?
As3 As4 N4 C41 155.0(3) . . . . ?
N3 As4 N4 As3 10.31(9) . . . . ?
Cl4 As4 N4 As3 113.95(7) . . . . ?
As3 N3 C31 C36 113.2(2) . . . . ?
As4 N3 C31 C36 -97.1(3) . . . . ?
As3 N3 C31 C32 -67.8(3) . . . . ?
As4 N3 C31 C32 81.9(3) . . . . ?
C36 C31 C32 C33 3.5(4) . . . . ?
N3 C31 C32 C33 -175.4(2) . . . . ?
C36 C31 C32 C37 -177.0(3) . . . . ?
N3 C31 C32 C37 4.0(4) . . . . ?
C31 C32 C33 C34 -1.1(4) . . . . ?
C37 C32 C33 C34 179.4(3) . . . . ?
C32 C33 C34 C35 -1.3(4) . . . . ?
C33 C34 C35 C36 1.3(4) . . . . ?
C34 C35 C36 C31 1.0(4) . . . . ?
C34 C35 C36 C38 -178.6(3) . . . . ?
C32 C31 C36 C35 -3.5(4) . . . . ?
N3 C31 C36 C35 175.5(2) . . . . ?
C32 C31 C36 C38 176.1(3) . . . . ?
N3 C31 C36 C38 -4.9(4) . . . . ?
As3 N4 C41 C42 -101.3(2) . . . . ?
As4 N4 C41 C42 110.4(2) . . . . ?
As3 N4 C41 C46 77.0(3) . . . . ?
As4 N4 C41 C46 -71.4(3) . . . . ?
C46 C41 C42 C43 -0.3(4) . . . . ?
N4 C41 C42 C43 177.9(2) . . . . ?
C46 C41 C42 C47 179.9(2) . . . . ?
N4 C41 C42 C47 -1.8(4) . . . . ?
C41 C42 C43 C44 0.7(4) . . . . ?
C47 C42 C43 C44 -179.6(3) . . . . ?
C42 C43 C44 C45 -0.5(4) . . . . ?
C43 C44 C45 C46 -0.1(4) . . . . ?
C44 C45 C46 C41 0.4(4) . . . . ?
C44 C45 C46 C48 -178.0(3) . . . . ?
C42 C41 C46 C45 -0.2(4) . . . . ?
N4 C41 C46 C45 -178.5(2) . . . . ?
C42 C41 C46 C48 178.2(2) . . . . ?
N4 C41 C46 C48 -0.1(4) . . . . ?
